data_7060072
loop_
_publ_author_name
'Xie, Hao-Ran'
'Gu, Ya-Qi'
'Liu, Li'
'Dai, Jing-Cao'

_publ_section_title
;
 A H-aggregating fluorescent probe for recognizing both mercury and copper
 ions based on a dicarboxyl-pyridyl bifunctionalized difluoroboron
 dipyrromethene
;
_journal_issue 45
_journal_name_full 'New Journal of Chemistry'
_journal_page_first 19713
_journal_page_last 19722
_journal_paper_doi 10.1039/D0NJ04124F
_journal_volume 44
_journal_year 2020
_chemical_formula_sum 'C34 H30 B F2 N3 O4'
_chemical_formula_weight 593.42
_space_group_crystal_system triclinic
_space_group_IT_number 2
_space_group_name_Hall '-P 1'
_space_group_name_H-M_alt 'P -1'
_atom_sites_solution_hydrogens geom
_audit_creation_method SHELXL-2014
_audit_update_record
;
2019-05-13 deposited with the CCDC.	2020-10-06 downloaded from the CCDC.
;
_cell_angle_alpha 114.894(8)
_cell_angle_beta 96.065(6)
_cell_angle_gamma 100.583(7)
_cell_formula_units_Z 2
_cell_length_a 9.0378(7)
_cell_length_b 13.0143(11)
_cell_length_c 14.5111(11)
_cell_measurement_reflns_used 2220
_cell_measurement_temperature 293(2)
_cell_measurement_theta_max 21.5610
_cell_measurement_theta_min 3.1550
_cell_volume 1489.5(2)
_computing_cell_refinement
; 
CrysAlisPro, Agilent Technologies, 
Version 1.171.36.32 (release 02-08-2013 CrysAlis171 .NET) 
(compiled Aug  2 2013,16:46:58) 
;
_computing_data_collection
; 
CrysAlisPro, Agilent Technologies, 
Version 1.171.36.32 (release 02-08-2013 CrysAlis171 .NET) 
(compiled Aug  2 2013,16:46:58) 
;
_computing_data_reduction
; 
CrysAlisPro, Agilent Technologies, 
Version 1.171.36.32 (release 02-08-2013 CrysAlis171 .NET) 
(compiled Aug  2 2013,16:46:58) 
;
_computing_molecular_graphics 'Bruker SHELXTL'
_computing_publication_material 'Bruker SHELXTL'
_computing_structure_refinement 'SHELXL-2014 (Sheldrick, 2014)'
_computing_structure_solution 'Bruker SHELXTL'
_diffrn_ambient_temperature 293(2)
_diffrn_detector_area_resol_mean 16.1213
_diffrn_measured_fraction_theta_full 0.950
_diffrn_measured_fraction_theta_max 0.976
_diffrn_measurement_device_type 'Xcalibur, Eos, Gemini'
_diffrn_measurement_method 'phi and omega scans'
_diffrn_radiation_type MoK\a
_diffrn_radiation_wavelength 0.71073
_diffrn_reflns_av_R_equivalents 0.0629
_diffrn_reflns_av_unetI/netI 0.0969
_diffrn_reflns_Laue_measured_fraction_full 0.950
_diffrn_reflns_Laue_measured_fraction_max 0.976
_diffrn_reflns_limit_h_max 10
_diffrn_reflns_limit_h_min -10
_diffrn_reflns_limit_k_max 15
_diffrn_reflns_limit_k_min -15
_diffrn_reflns_limit_l_max 17
_diffrn_reflns_limit_l_min -17
_diffrn_reflns_number 9721
_diffrn_reflns_point_group_measured_fraction_full 0.950
_diffrn_reflns_point_group_measured_fraction_max 0.976
_diffrn_reflns_theta_full 25.242
_diffrn_reflns_theta_max 25.005
_diffrn_reflns_theta_min 2.835
_diffrn_source 'Enhance (Mo) X-ray Source'
_exptl_absorpt_coefficient_mu 0.095
_exptl_absorpt_correction_T_max 1.00000
_exptl_absorpt_correction_T_min 0.84473
_exptl_absorpt_correction_type multi-scan
_exptl_absorpt_process_details ??Empirical??
_exptl_crystal_colour 'dark orange'
_exptl_crystal_density_diffrn 1.323
_exptl_crystal_description block
_exptl_crystal_F_000 620
_exptl_crystal_size_max 0.500
_exptl_crystal_size_mid 0.200
_exptl_crystal_size_min 0.160
_refine_diff_density_max 0.290
_refine_diff_density_min -0.221
_refine_diff_density_rms 0.049
_refine_ls_extinction_method none
_refine_ls_goodness_of_fit_ref 1.022
_refine_ls_hydrogen_treatment constr
_refine_ls_matrix_type full
_refine_ls_number_parameters 397
_refine_ls_number_reflns 5121
_refine_ls_number_restraints 0
_refine_ls_restrained_S_all 1.022
_refine_ls_R_factor_all 0.1592
_refine_ls_R_factor_gt 0.0707
_refine_ls_shift/su_max 0.000
_refine_ls_shift/su_mean 0.000
_refine_ls_structure_factor_coef Fsqd
_refine_ls_weighting_details 'w=1/[\s^2^(Fo^2^)+(0.0872P)^2^+0.1364P] where P=(Fo^2^+2Fc^2^)/3'
_refine_ls_weighting_scheme calc
_refine_ls_wR_factor_gt 0.1625
_refine_ls_wR_factor_ref 0.2124
_reflns_Friedel_coverage 0.000
_reflns_number_gt 2432
_reflns_number_total 5121
_reflns_threshold_expression 'I > 2\s(I)'
_cod_data_source_file d0nj04124f2.cif
_cod_data_source_block gyq_2
_cod_depositor_comments 'Adding full bibliography for 7060072--7060073.cif.'
_cod_database_code 7060072
_shelx_space_group_comment
; 
The symmetry employed for this shelxl refinement is uniquely defined 
by the following loop, which should always be used as a source of 
symmetry information in preference to the above space-group names. 
They are only intended as comments. 
;
_shelx_estimated_absorpt_t_min 0.954
_shelx_estimated_absorpt_t_max 0.985
_shelxl_version_number 2014-3

loop_
_space_group_symop_operation_xyz
'x, y, z'
'-x, -y, -z'

loop_
_atom_site_label
_atom_site_type_symbol
_atom_site_fract_x
_atom_site_fract_y
_atom_site_fract_z
_atom_site_U_iso_or_equiv
_atom_site_adp_type
_atom_site_occupancy
_atom_site_site_symmetry_order
_atom_site_calc_flag
_atom_site_refinement_flags_posn
_atom_site_refinement_flags_adp
_atom_site_refinement_flags_occupancy
_atom_site_disorder_assembly
_atom_site_disorder_group
B B 0.3763(5) 0.5088(4) 0.1212(4) 0.0459(12) Uani 1 1 d . . . . .
F1 F 0.4832(3) 0.4446(2) 0.0919(2) 0.0680(8) Uani 1 1 d . . . . .
F2 F 0.2927(3) 0.4713(2) 0.17967(19) 0.0676(8) Uani 1 1 d . . . . .
N1 N 0.2899(5) 0.9433(3) -0.0565(4) 0.0687(11) Uani 1 1 d . . . . .
N2 N 0.4570(3) 0.6397(3) 0.1831(3) 0.0462(8) Uani 1 1 d . . . . .
N3 N 0.2681(3) 0.4936(3) 0.0244(2) 0.0446(8) Uani 1 1 d . . . . .
O1 O 0.7886(5) 0.9899(3) 0.4193(3) 0.1152(15) Uani 1 1 d . . . . .
O2 O 0.7060(4) 0.8634(3) 0.4784(2) 0.0869(12) Uani 1 1 d . . . . .
O3 O -0.0767(4) 0.2272(3) -0.2268(3) 0.0968(13) Uani 1 1 d . . . . .
O4 O -0.0430(3) 0.3535(2) -0.2925(2) 0.0686(9) Uani 1 1 d . . . . .
C1 C 0.1385(4) 0.5346(3) -0.0956(3) 0.0450(10) Uani 1 1 d . . . . .
C2 C 0.0974(5) 0.4144(3) -0.1264(3) 0.0494(10) Uani 1 1 d . . . . .
C3 C 0.1794(4) 0.3919(3) -0.0508(3) 0.0463(10) Uani 1 1 d . . . . .
C4 C 0.2491(4) 0.5834(3) -0.0006(3) 0.0412(9) Uani 1 1 d . . . . .
C5 C 0.5567(5) 0.6891(4) 0.2748(3) 0.0526(11) Uani 1 1 d . . . . .
C6 C 0.6082(5) 0.8109(3) 0.3054(3) 0.0550(11) Uani 1 1 d . . . . .
C7 C 0.5385(5) 0.8352(3) 0.2298(3) 0.0501(11) Uani 1 1 d . . . . .
C8 C 0.3369(4) 0.6976(3) 0.0618(3) 0.0430(10) Uani 1 1 d . . . . .
C9 C 0.4406(4) 0.7269(3) 0.1535(3) 0.0462(10) Uani 1 1 d . . . . .
C10 C 0.7111(6) 0.8978(4) 0.4058(4) 0.0685(14) Uani 1 1 d . . . . .
C11 C -0.0142(5) 0.3215(4) -0.2185(3) 0.0577(12) Uani 1 1 d . . . . .
C12 C 0.5652(5) 0.9529(4) 0.2315(4) 0.0709(14) Uani 1 1 d . . . . .
H12A H 0.5036 0.9468 0.1705 0.106 Uiso 1 1 calc R U . . .
H12B H 0.5373 1.0067 0.2921 0.106 Uiso 1 1 calc R U . . .
H12C H 0.6719 0.9807 0.2330 0.106 Uiso 1 1 calc R U . . .
C13 C 0.6078(5) 0.6185(4) 0.3246(4) 0.0693(14) Uani 1 1 d . . . . .
H13A H 0.6785 0.6697 0.3892 0.104 Uiso 1 1 calc R U . . .
H13B H 0.5201 0.5762 0.3373 0.104 Uiso 1 1 calc R U . . .
H13C H 0.6576 0.5642 0.2794 0.104 Uiso 1 1 calc R U . . .
C14 C 0.0788(5) 0.5966(4) -0.1511(3) 0.0585(12) Uani 1 1 d . . . . .
H14A H 0.1264 0.6790 -0.1130 0.088 Uiso 1 1 calc R U . . .
H14B H 0.1021 0.5674 -0.2192 0.088 Uiso 1 1 calc R U . . .
H14C H -0.0305 0.5834 -0.1569 0.088 Uiso 1 1 calc R U . . .
C15 C 0.1797(5) 0.2768(3) -0.0520(4) 0.0633(12) Uani 1 1 d . . . . .
H15A H 0.1084 0.2154 -0.1122 0.095 Uiso 1 1 calc R U . . .
H15B H 0.2811 0.2645 -0.0541 0.095 Uiso 1 1 calc R U . . .
H15C H 0.1499 0.2765 0.0094 0.095 Uiso 1 1 calc R U . . .
C16 C 0.2218(5) 0.9407(4) 0.0197(4) 0.0647(13) Uani 1 1 d . . . . .
H16A H 0.1599 0.9919 0.0448 0.078 Uiso 1 1 calc R U . . .
C17 C 0.2377(5) 0.8666(4) 0.0640(3) 0.0561(11) Uani 1 1 d . . . . .
H17A H 0.1890 0.8692 0.1180 0.067 Uiso 1 1 calc R U . . .
C18 C 0.3267(4) 0.7892(3) 0.0266(3) 0.0453(10) Uani 1 1 d . . . . .
C19 C 0.4005(4) 0.7932(3) -0.0505(3) 0.0508(11) Uani 1 1 d . . . . .
H19A H 0.4640 0.7438 -0.0767 0.061 Uiso 1 1 calc R U . . .
C20 C 0.3789(5) 0.8719(4) -0.0884(4) 0.0633(13) Uani 1 1 d . . . . .
H20A H 0.4308 0.8742 -0.1398 0.076 Uiso 1 1 calc R U . . .
C21 C 0.7819(6) 0.8827(4) 0.6477(4) 0.0692(14) Uani 1 1 d . . . . .
C22 C 0.9131(6) 0.8991(5) 0.7158(4) 0.0853(16) Uani 1 1 d . . . . .
H22A H 1.0044 0.9502 0.7219 0.102 Uiso 1 1 calc R U . . .
C23 C 0.9071(9) 0.8384(7) 0.7753(5) 0.108(2) Uani 1 1 d . . . . .
H23A H 0.9951 0.8489 0.8211 0.129 Uiso 1 1 calc R U . . .
C24 C 0.7767(12) 0.7654(7) 0.7673(5) 0.110(2) Uani 1 1 d . . . . .
H24A H 0.7755 0.7246 0.8067 0.132 Uiso 1 1 calc R U . . .
C25 C 0.6470(8) 0.7495(5) 0.7034(5) 0.0951(18) Uani 1 1 d . . . . .
H25A H 0.5561 0.7001 0.7004 0.114 Uiso 1 1 calc R U . . .
C26 C 0.6489(6) 0.8071(4) 0.6417(4) 0.0796(15) Uani 1 1 d . . . . .
H26A H 0.5596 0.7944 0.5960 0.096 Uiso 1 1 calc R U . . .
C27 C 0.7903(7) 0.9448(5) 0.5816(4) 0.0965(19) Uani 1 1 d . . . . .
H27A H 0.7460 1.0113 0.6096 0.116 Uiso 1 1 calc R U . . .
H27B H 0.8967 0.9731 0.5802 0.116 Uiso 1 1 calc R U . . .
C28 C -0.1812(5) 0.3273(4) -0.4534(4) 0.0638(13) Uani 1 1 d . . . . .
C29 C -0.2299(6) 0.4276(5) -0.4259(4) 0.0836(16) Uani 1 1 d . . . . .
H29A H -0.2549 0.4628 -0.3611 0.100 Uiso 1 1 calc R U . . .
C30 C -0.2427(7) 0.4772(5) -0.4920(5) 0.0959(19) Uani 1 1 d . . . . .
H30A H -0.2755 0.5458 -0.4714 0.115 Uiso 1 1 calc R U . . .
C31 C -0.2082(7) 0.4278(6) -0.5860(5) 0.0974(19) Uani 1 1 d . . . . .
H31A H -0.2172 0.4619 -0.6305 0.117 Uiso 1 1 calc R U . . .
C32 C -0.1602(7) 0.3280(6) -0.6162(4) 0.103(2) Uani 1 1 d . . . . .
H32A H -0.1362 0.2934 -0.6813 0.123 Uiso 1 1 calc R U . . .
C33 C -0.1469(6) 0.2780(5) -0.5497(4) 0.0808(15) Uani 1 1 d . . . . .
H33A H -0.1141 0.2094 -0.5708 0.097 Uiso 1 1 calc R U . . .
C34 C -0.1648(6) 0.2721(4) -0.3826(4) 0.0797(15) Uani 1 1 d . . . . .
H34A H -0.2608 0.2571 -0.3607 0.096 Uiso 1 1 calc R U . . .
H34B H -0.1380 0.1983 -0.4179 0.096 Uiso 1 1 calc R U . . .

loop_
_atom_site_aniso_label
_atom_site_aniso_U_11
_atom_site_aniso_U_22
_atom_site_aniso_U_33
_atom_site_aniso_U_23
_atom_site_aniso_U_13
_atom_site_aniso_U_12
B 0.055(3) 0.045(3) 0.040(3) 0.023(2) 0.008(2) 0.011(2)
F1 0.0704(16) 0.0580(16) 0.0726(19) 0.0245(14) 0.0047(13) 0.0275(13)
F2 0.0784(17) 0.0742(17) 0.0498(16) 0.0394(14) 0.0051(13) -0.0057(13)
N1 0.081(3) 0.054(2) 0.077(3) 0.040(2) -0.003(2) 0.016(2)
N2 0.058(2) 0.042(2) 0.039(2) 0.0236(17) -0.0025(16) 0.0052(16)
N3 0.053(2) 0.043(2) 0.038(2) 0.0211(18) 0.0049(16) 0.0076(16)
O1 0.161(4) 0.075(3) 0.076(3) 0.044(2) -0.043(2) -0.036(2)
O2 0.127(3) 0.065(2) 0.046(2) 0.0307(19) -0.0266(19) -0.0205(19)
O3 0.138(3) 0.064(2) 0.059(2) 0.033(2) -0.025(2) -0.033(2)
O4 0.090(2) 0.0543(19) 0.0444(19) 0.0214(17) -0.0094(16) -0.0048(16)
C1 0.050(2) 0.043(2) 0.041(2) 0.020(2) 0.0062(19) 0.0081(19)
C2 0.060(3) 0.044(3) 0.037(2) 0.017(2) 0.002(2) 0.005(2)
C3 0.055(2) 0.040(2) 0.041(3) 0.018(2) 0.0123(19) 0.0037(19)
C4 0.049(2) 0.041(2) 0.034(2) 0.018(2) 0.0059(18) 0.0108(19)
C5 0.065(3) 0.049(3) 0.043(3) 0.025(2) 0.000(2) 0.010(2)
C6 0.067(3) 0.041(3) 0.048(3) 0.022(2) -0.008(2) 0.000(2)
C7 0.066(3) 0.039(2) 0.040(3) 0.019(2) -0.002(2) 0.005(2)
C8 0.050(2) 0.047(2) 0.034(2) 0.021(2) 0.0028(18) 0.0110(19)
C9 0.061(3) 0.039(2) 0.041(3) 0.021(2) 0.007(2) 0.012(2)
C10 0.092(3) 0.042(3) 0.051(3) 0.022(3) -0.018(3) -0.011(2)
C11 0.075(3) 0.052(3) 0.041(3) 0.023(2) 0.005(2) 0.003(2)
C12 0.100(4) 0.045(3) 0.057(3) 0.025(3) -0.011(3) 0.006(2)
C13 0.087(3) 0.060(3) 0.063(3) 0.039(3) -0.014(2) 0.011(2)
C14 0.065(3) 0.055(3) 0.047(3) 0.023(2) -0.007(2) 0.006(2)
C15 0.082(3) 0.044(3) 0.057(3) 0.024(2) 0.006(2) 0.002(2)
C16 0.084(3) 0.048(3) 0.060(3) 0.021(3) 0.004(3) 0.027(2)
C17 0.066(3) 0.054(3) 0.048(3) 0.021(2) 0.008(2) 0.020(2)
C18 0.054(2) 0.037(2) 0.039(2) 0.019(2) -0.0057(19) 0.0032(19)
C19 0.058(3) 0.048(3) 0.052(3) 0.029(2) 0.006(2) 0.013(2)
C20 0.075(3) 0.066(3) 0.060(3) 0.043(3) 0.008(2) 0.012(3)
C21 0.090(4) 0.067(3) 0.044(3) 0.026(3) -0.001(3) 0.013(3)
C22 0.088(4) 0.111(5) 0.045(3) 0.025(3) 0.001(3) 0.030(3)
C23 0.139(6) 0.141(7) 0.049(4) 0.033(4) 0.003(4) 0.083(5)
C24 0.190(8) 0.100(5) 0.075(5) 0.052(4) 0.040(6) 0.073(6)
C25 0.132(5) 0.064(4) 0.080(4) 0.027(4) 0.034(4) 0.012(4)
C26 0.101(4) 0.066(3) 0.060(4) 0.027(3) -0.002(3) 0.010(3)
C27 0.140(5) 0.071(4) 0.049(3) 0.029(3) -0.028(3) -0.020(3)
C28 0.076(3) 0.060(3) 0.037(3) 0.015(3) -0.007(2) 0.004(2)
C29 0.112(4) 0.086(4) 0.047(3) 0.021(3) 0.019(3) 0.033(3)
C30 0.138(5) 0.099(5) 0.067(4) 0.035(4) 0.022(4) 0.072(4)
C31 0.139(5) 0.121(5) 0.071(4) 0.060(4) 0.029(4) 0.075(4)
C32 0.161(6) 0.129(5) 0.055(4) 0.053(4) 0.040(4) 0.082(5)
C33 0.119(4) 0.081(4) 0.052(3) 0.028(3) 0.017(3) 0.051(3)
C34 0.101(4) 0.069(3) 0.041(3) 0.022(3) -0.017(3) -0.019(3)

loop_
_atom_type_symbol
_atom_type_description
_atom_type_scat_dispersion_real
_atom_type_scat_dispersion_imag
_atom_type_scat_source
C C 0.0033 0.0016 'International Tables Vol C Tables 4.2.6.8 and 6.1.1.4'
H H 0.0000 0.0000 'International Tables Vol C Tables 4.2.6.8 and 6.1.1.4'
B B 0.0013 0.0007 'International Tables Vol C Tables 4.2.6.8 and 6.1.1.4'
N N 0.0061 0.0033 'International Tables Vol C Tables 4.2.6.8 and 6.1.1.4'
O O 0.0106 0.0060 'International Tables Vol C Tables 4.2.6.8 and 6.1.1.4'
F F 0.0171 0.0103 'International Tables Vol C Tables 4.2.6.8 and 6.1.1.4'

loop_
_geom_angle_atom_site_label_1
_geom_angle_atom_site_label_2
_geom_angle_atom_site_label_3
_geom_angle
_geom_angle_site_symmetry_1
_geom_angle_site_symmetry_3
_geom_angle_publ_flag
F2 B F1 109.2(4) . . ?
F2 B N2 110.4(4) . . ?
F1 B N2 110.2(3) . . ?
F2 B N3 109.7(3) . . ?
F1 B N3 110.1(4) . . ?
N2 B N3 107.2(3) . . ?
C20 N1 C16 116.4(4) . . ?
C5 N2 C9 108.7(3) . . ?
C5 N2 B 125.4(3) . . ?
C9 N2 B 125.9(3) . . ?
C3 N3 C4 108.7(3) . . ?
C3 N3 B 125.8(3) . . ?
C4 N3 B 125.5(3) . . ?
C10 O2 C27 117.7(4) . . ?
C11 O4 C34 116.8(3) . . ?
C2 C1 C4 105.2(3) . . ?
C2 C1 C14 126.7(4) . . ?
C4 C1 C14 128.1(3) . . ?
C1 C2 C3 108.6(4) . . ?
C1 C2 C11 128.6(4) . . ?
C3 C2 C11 122.8(4) . . ?
N3 C3 C2 108.8(3) . . ?
N3 C3 C15 122.7(4) . . ?
C2 C3 C15 128.4(4) . . ?
C8 C4 N3 120.2(3) . . ?
C8 C4 C1 131.0(4) . . ?
N3 C4 C1 108.7(3) . . ?
N2 C5 C6 108.2(3) . . ?
N2 C5 C13 122.2(4) . . ?
C6 C5 C13 129.3(4) . . ?
C7 C6 C5 108.8(4) . . ?
C7 C6 C10 126.2(4) . . ?
C5 C6 C10 124.9(4) . . ?
C6 C7 C9 105.7(3) . . ?
C6 C7 C12 125.5(4) . . ?
C9 C7 C12 128.8(4) . . ?
C4 C8 C9 121.6(3) . . ?
C4 C8 C18 118.8(3) . . ?
C9 C8 C18 119.5(3) . . ?
N2 C9 C8 119.5(3) . . ?
N2 C9 C7 108.5(3) . . ?
C8 C9 C7 132.0(4) . . ?
O1 C10 O2 123.6(4) . . ?
O1 C10 C6 123.8(4) . . ?
O2 C10 C6 112.6(4) . . ?
O3 C11 O4 122.3(4) . . ?
O3 C11 C2 125.0(4) . . ?
O4 C11 C2 112.6(4) . . ?
C7 C12 H12A 109.5 . . ?
C7 C12 H12B 109.5 . . ?
H12A C12 H12B 109.5 . . ?
C7 C12 H12C 109.5 . . ?
H12A C12 H12C 109.5 . . ?
H12B C12 H12C 109.5 . . ?
C5 C13 H13A 109.5 . . ?
C5 C13 H13B 109.5 . . ?
H13A C13 H13B 109.5 . . ?
C5 C13 H13C 109.5 . . ?
H13A C13 H13C 109.5 . . ?
H13B C13 H13C 109.5 . . ?
C1 C14 H14A 109.5 . . ?
C1 C14 H14B 109.5 . . ?
H14A C14 H14B 109.5 . . ?
C1 C14 H14C 109.5 . . ?
H14A C14 H14C 109.5 . . ?
H14B C14 H14C 109.5 . . ?
C3 C15 H15A 109.5 . . ?
C3 C15 H15B 109.5 . . ?
H15A C15 H15B 109.5 . . ?
C3 C15 H15C 109.5 . . ?
H15A C15 H15C 109.5 . . ?
H15B C15 H15C 109.5 . . ?
N1 C16 C17 124.0(4) . . ?
N1 C16 H16A 118.0 . . ?
C17 C16 H16A 118.0 . . ?
C18 C17 C16 118.7(4) . . ?
C18 C17 H17A 120.6 . . ?
C16 C17 H17A 120.6 . . ?
C19 C18 C17 117.6(4) . . ?
C19 C18 C8 119.9(4) . . ?
C17 C18 C8 122.3(4) . . ?
C18 C19 C20 119.1(4) . . ?
C18 C19 H19A 120.4 . . ?
C20 C19 H19A 120.4 . . ?
N1 C20 C19 124.1(4) . . ?
N1 C20 H20A 118.0 . . ?
C19 C20 H20A 118.0 . . ?
C26 C21 C22 118.5(5) . . ?
C26 C21 C27 122.4(5) . . ?
C22 C21 C27 119.1(5) . . ?
C21 C22 C23 119.3(6) . . ?
C21 C22 H22A 120.4 . . ?
C23 C22 H22A 120.4 . . ?
C24 C23 C22 120.7(6) . . ?
C24 C23 H23A 119.6 . . ?
C22 C23 H23A 119.6 . . ?
C23 C24 C25 121.3(7) . . ?
C23 C24 H24A 119.4 . . ?
C25 C24 H24A 119.4 . . ?
C24 C25 C26 119.7(6) . . ?
C24 C25 H25A 120.1 . . ?
C26 C25 H25A 120.1 . . ?
C21 C26 C25 120.5(5) . . ?
C21 C26 H26A 119.8 . . ?
C25 C26 H26A 119.8 . . ?
O2 C27 C21 108.1(4) . . ?
O2 C27 H27A 110.1 . . ?
C21 C27 H27A 110.1 . . ?
O2 C27 H27B 110.1 . . ?
C21 C27 H27B 110.1 . . ?
H27A C27 H27B 108.4 . . ?
C29 C28 C33 117.4(5) . . ?
C29 C28 C34 122.3(5) . . ?
C33 C28 C34 120.3(5) . . ?
C28 C29 C30 121.3(5) . . ?
C28 C29 H29A 119.4 . . ?
C30 C29 H29A 119.4 . . ?
C31 C30 C29 120.5(5) . . ?
C31 C30 H30A 119.7 . . ?
C29 C30 H30A 119.7 . . ?
C30 C31 C32 119.9(5) . . ?
C30 C31 H31A 120.1 . . ?
C32 C31 H31A 120.1 . . ?
C31 C32 C33 119.7(5) . . ?
C31 C32 H32A 120.2 . . ?
C33 C32 H32A 120.2 . . ?
C28 C33 C32 121.3(5) . . ?
C28 C33 H33A 119.4 . . ?
C32 C33 H33A 119.4 . . ?
O4 C34 C28 107.6(4) . . ?
O4 C34 H34A 110.2 . . ?
C28 C34 H34A 110.2 . . ?
O4 C34 H34B 110.2 . . ?
C28 C34 H34B 110.2 . . ?
H34A C34 H34B 108.5 . . ?

loop_
_geom_bond_atom_site_label_1
_geom_bond_atom_site_label_2
_geom_bond_distance
_geom_bond_site_symmetry_2
_geom_bond_publ_flag
B F2 1.371(5) . ?
B F1 1.376(5) . ?
B N2 1.535(5) . ?
B N3 1.540(5) . ?
N1 C20 1.310(6) . ?
N1 C16 1.330(6) . ?
N2 C5 1.344(5) . ?
N2 C9 1.398(4) . ?
N3 C3 1.339(5) . ?
N3 C4 1.395(4) . ?
O1 C10 1.196(5) . ?
O2 C10 1.309(5) . ?
O2 C27 1.440(6) . ?
O3 C11 1.203(5) . ?
O4 C11 1.323(5) . ?
O4 C34 1.464(5) . ?
C1 C2 1.395(5) . ?
C1 C4 1.429(5) . ?
C1 C14 1.485(5) . ?
C2 C3 1.420(5) . ?
C2 C11 1.475(6) . ?
C3 C15 1.491(5) . ?
C4 C8 1.393(5) . ?
C5 C6 1.420(5) . ?
C5 C13 1.491(5) . ?
C6 C7 1.386(5) . ?
C6 C10 1.485(6) . ?
C7 C9 1.421(5) . ?
C7 C12 1.494(5) . ?
C8 C9 1.405(5) . ?
C8 C18 1.495(5) . ?
C12 H12A 0.9600 . ?
C12 H12B 0.9600 . ?
C12 H12C 0.9600 . ?
C13 H13A 0.9600 . ?
C13 H13B 0.9600 . ?
C13 H13C 0.9600 . ?
C14 H14A 0.9600 . ?
C14 H14B 0.9600 . ?
C14 H14C 0.9600 . ?
C15 H15A 0.9600 . ?
C15 H15B 0.9600 . ?
C15 H15C 0.9600 . ?
C16 C17 1.384(6) . ?
C16 H16A 0.9300 . ?
C17 C18 1.374(5) . ?
C17 H17A 0.9300 . ?
C18 C19 1.376(5) . ?
C19 C20 1.383(5) . ?
C19 H19A 0.9300 . ?
C20 H20A 0.9300 . ?
C21 C26 1.376(7) . ?
C21 C22 1.382(7) . ?
C21 C27 1.491(6) . ?
C22 C23 1.394(8) . ?
C22 H22A 0.9300 . ?
C23 C24 1.331(9) . ?
C23 H23A 0.9300 . ?
C24 C25 1.340(9) . ?
C24 H24A 0.9300 . ?
C25 C26 1.388(7) . ?
C25 H25A 0.9300 . ?
C26 H26A 0.9300 . ?
C27 H27A 0.9700 . ?
C27 H27B 0.9700 . ?
C28 C29 1.366(7) . ?
C28 C33 1.368(7) . ?
C28 C34 1.490(6) . ?
C29 C30 1.369(7) . ?
C29 H29A 0.9300 . ?
C30 C31 1.341(7) . ?
C30 H30A 0.9300 . ?
C31 C32 1.355(7) . ?
C31 H31A 0.9300 . ?
C32 C33 1.378(6) . ?
C32 H32A 0.9300 . ?
C33 H33A 0.9300 . ?
C34 H34A 0.9700 . ?
C34 H34B 0.9700 . ?

loop_
_geom_hbond_atom_site_label_D
_geom_hbond_atom_site_label_H
_geom_hbond_atom_site_label_A
_geom_hbond_distance_DH
_geom_hbond_distance_HA
_geom_hbond_distance_DA
_geom_hbond_angle_DHA
_geom_hbond_site_symmetry_A
C13 H13A O2 0.96 2.25 2.912(6) 125.6 .
C13 H13B F2 0.96 2.58 3.089(5) 113.2 .
C13 H13C F1 0.96 2.63 3.101(5) 110.4 .
C15 H15A O3 0.96 2.30 3.008(6) 129.6 .
C15 H15B F1 0.96 2.60 3.067(5) 110.3 .
C17 H17A O3 0.93 2.58 3.419(6) 151.0 2_565
C19 H19A F1 0.93 2.51 3.289(5) 141.8 2_665
C34 H34B O1 0.97 2.64 3.495(7) 146.7 1_444

loop_
_geom_torsion_atom_site_label_1
_geom_torsion_atom_site_label_2
_geom_torsion_atom_site_label_3
_geom_torsion_atom_site_label_4
_geom_torsion
_geom_torsion_site_symmetry_1
_geom_torsion_site_symmetry_2
_geom_torsion_site_symmetry_3
_geom_torsion_site_symmetry_4
_geom_torsion_publ_flag
F2 B N2 C5 58.0(5) . . . . ?
F1 B N2 C5 -62.7(5) . . . . ?
N3 B N2 C5 177.5(4) . . . . ?
F2 B N2 C9 -122.7(4) . . . . ?
F1 B N2 C9 116.6(4) . . . . ?
N3 B N2 C9 -3.2(5) . . . . ?
F2 B N3 C3 -61.6(5) . . . . ?
F1 B N3 C3 58.6(5) . . . . ?
N2 B N3 C3 178.5(3) . . . . ?
F2 B N3 C4 120.0(4) . . . . ?
F1 B N3 C4 -119.8(4) . . . . ?
N2 B N3 C4 0.1(5) . . . . ?
C4 C1 C2 C3 0.9(4) . . . . ?
C14 C1 C2 C3 -179.1(4) . . . . ?
C4 C1 C2 C11 179.2(4) . . . . ?
C14 C1 C2 C11 -0.9(7) . . . . ?
C4 N3 C3 C2 -1.1(4) . . . . ?
B N3 C3 C2 -179.7(3) . . . . ?
C4 N3 C3 C15 175.9(4) . . . . ?
B N3 C3 C15 -2.7(6) . . . . ?
C1 C2 C3 N3 0.1(4) . . . . ?
C11 C2 C3 N3 -178.3(4) . . . . ?
C1 C2 C3 C15 -176.7(4) . . . . ?
C11 C2 C3 C15 4.9(7) . . . . ?
C3 N3 C4 C8 -175.6(3) . . . . ?
B N3 C4 C8 3.0(5) . . . . ?
C3 N3 C4 C1 1.7(4) . . . . ?
B N3 C4 C1 -179.7(3) . . . . ?
C2 C1 C4 C8 175.4(4) . . . . ?
C14 C1 C4 C8 -4.6(7) . . . . ?
C2 C1 C4 N3 -1.6(4) . . . . ?
C14 C1 C4 N3 178.5(4) . . . . ?
C9 N2 C5 C6 -0.7(5) . . . . ?
B N2 C5 C6 178.7(4) . . . . ?
C9 N2 C5 C13 -175.7(4) . . . . ?
B N2 C5 C13 3.7(6) . . . . ?
N2 C5 C6 C7 -0.5(5) . . . . ?
C13 C5 C6 C7 174.1(4) . . . . ?
N2 C5 C6 C10 175.6(4) . . . . ?
C13 C5 C6 C10 -9.8(8) . . . . ?
C5 C6 C7 C9 1.4(5) . . . . ?
C10 C6 C7 C9 -174.6(5) . . . . ?
C5 C6 C7 C12 -178.4(4) . . . . ?
C10 C6 C7 C12 5.6(7) . . . . ?
N3 C4 C8 C9 -3.2(6) . . . . ?
C1 C4 C8 C9 -179.9(4) . . . . ?
N3 C4 C8 C18 173.2(3) . . . . ?
C1 C4 C8 C18 -3.5(6) . . . . ?
C5 N2 C9 C8 -177.4(4) . . . . ?
B N2 C9 C8 3.3(6) . . . . ?
C5 N2 C9 C7 1.5(5) . . . . ?
B N2 C9 C7 -177.8(4) . . . . ?
C4 C8 C9 N2 0.2(6) . . . . ?
C18 C8 C9 N2 -176.2(3) . . . . ?
C4 C8 C9 C7 -178.4(4) . . . . ?
C18 C8 C9 C7 5.3(7) . . . . ?
C6 C7 C9 N2 -1.8(5) . . . . ?
C12 C7 C9 N2 178.0(4) . . . . ?
C6 C7 C9 C8 176.9(4) . . . . ?
C12 C7 C9 C8 -3.3(8) . . . . ?
C27 O2 C10 O1 4.4(8) . . . . ?
C27 O2 C10 C6 -174.5(5) . . . . ?
C7 C6 C10 O1 -27.3(8) . . . . ?
C5 C6 C10 O1 157.3(5) . . . . ?
C7 C6 C10 O2 151.6(4) . . . . ?
C5 C6 C10 O2 -23.7(7) . . . . ?
C34 O4 C11 O3 4.9(7) . . . . ?
C34 O4 C11 C2 -173.6(4) . . . . ?
C1 C2 C11 O3 -157.9(5) . . . . ?
C3 C2 C11 O3 20.1(7) . . . . ?
C1 C2 C11 O4 20.5(7) . . . . ?
C3 C2 C11 O4 -161.4(4) . . . . ?
C20 N1 C16 C17 -1.4(7) . . . . ?
N1 C16 C17 C18 -1.1(7) . . . . ?
C16 C17 C18 C19 2.6(6) . . . . ?
C16 C17 C18 C8 -173.4(4) . . . . ?
C4 C8 C18 C19 -76.3(5) . . . . ?
C9 C8 C18 C19 100.2(5) . . . . ?
C4 C8 C18 C17 99.6(5) . . . . ?
C9 C8 C18 C17 -83.9(5) . . . . ?
C17 C18 C19 C20 -1.7(6) . . . . ?
C8 C18 C19 C20 174.4(4) . . . . ?
C16 N1 C20 C19 2.4(7) . . . . ?
C18 C19 C20 N1 -0.9(7) . . . . ?
C26 C21 C22 C23 0.5(8) . . . . ?
C27 C21 C22 C23 -177.9(5) . . . . ?
C21 C22 C23 C24 -0.2(9) . . . . ?
C22 C23 C24 C25 -1.1(11) . . . . ?
C23 C24 C25 C26 2.1(10) . . . . ?
C22 C21 C26 C25 0.4(8) . . . . ?
C27 C21 C26 C25 178.8(5) . . . . ?
C24 C25 C26 C21 -1.8(9) . . . . ?
C10 O2 C27 C21 -173.9(5) . . . . ?
C26 C21 C27 O2 -41.5(8) . . . . ?
C22 C21 C27 O2 136.9(5) . . . . ?
C33 C28 C29 C30 -0.5(8) . . . . ?
C34 C28 C29 C30 179.4(5) . . . . ?
C28 C29 C30 C31 0.4(9) . . . . ?
C29 C30 C31 C32 -0.1(10) . . . . ?
C30 C31 C32 C33 0.0(10) . . . . ?
C29 C28 C33 C32 0.4(8) . . . . ?
C34 C28 C33 C32 -179.5(5) . . . . ?
C31 C32 C33 C28 -0.1(9) . . . . ?
C11 O4 C34 C28 177.9(4) . . . . ?
C29 C28 C34 O4 -65.0(6) . . . . ?
C33 C28 C34 O4 114.9(5) . . . . ?
